data_9008139
loop_
_publ_author_name
'Vollenkle, H.'
'Wittmann, A.'
'Nowatny, H.'

_publ_section_title
;
 Die kristallstruktur von Li2(Si0.25Ge0.75)2O5
;
_journal_name_full 'Zeitschrift fur Kristallographie'
_journal_page_first 37
_journal_page_last 45
_journal_volume 126
_journal_year 1968
_chemical_formula_structural Li2(Si.25Ge.75)2O5
_chemical_formula_sum 'Ge1.5 Li2 O5 Si0.5'
_space_group_IT_number 39
_space_group_name_Hall 'A 2 -2b'
_space_group_name_H-M_alt 'A e m 2'
_symmetry_space_group_name_Hall 'A 2 -2b'
_symmetry_space_group_name_H-M 'A e m 2'
_cell_angle_alpha 90
_cell_angle_beta 90
_cell_angle_gamma 90
_cell_length_a 5.99
_cell_length_b 15.05
_cell_length_c 4.94
_cell_formula_units_Z 4
_cell_volume 445.339
_exptl_crystal_density_diffrn 3.234
_cod_original_sg_symbol_H-M 'A b m 2'
_cod_original_formula_sum 'Li2 (Si.5 Ge1.5) O5'
_cod_database_code 9008139

loop_
_symmetry_equiv_pos_as_xyz
x,y,z
x,1/2+y,1/2+z
x,1/2-y,z
x,-y,1/2+z
-x,1/2+y,z
-x,+y,1/2+z
-x,-y,z
-x,1/2-y,1/2+z

loop_
_atom_site_label
_atom_site_fract_x
_atom_site_fract_y
_atom_site_fract_z
_atom_site_occupancy
_atom_site_U_iso_or_equiv
Li 0.35600 0.05700 0.06000 1.00000 0.00887
Si 0.15500 0.14480 0.40000 0.25000 0.00507
Ge 0.15500 0.14480 0.40000 0.75000 0.00507
O1 0.33200 0.06700 0.46400 1.00000 0.00887
O2 0.10400 0.13350 0.06000 1.00000 0.00887
O3 0.24000 0.25000 0.47000 1.00000 0.00887

_database_code_amcsd 0010655
